data_1536388
loop_
_publ_author_name
'Weil, M.'

_publ_section_title
;
 Preparation and crystal structure analyses of compounds in the systems Hg
 O/M X O4/H2 O (M = Co, Zn, Cd; X = S, Se)
;
_journal_name_full 'Zeitschrift fuer Anorganische und Allgemeine Chemie'
_journal_page_first 921
_journal_page_last 927
_journal_volume 630
_journal_year 2004
_chemical_formula_sum 'H2 Hg2 O11 S2 Zn2'
_chemical_name_systematic '(Zn (S O4))2 (Hg O)2 (H2 O)'
_space_group_IT_number 57
_symmetry_space_group_name_Hall '-P 2c 2b'
_symmetry_space_group_name_H-M 'P b c m'
_cell_angle_alpha 90
_cell_angle_beta 90
_cell_angle_gamma 90
_cell_formula_units_Z 4
_cell_length_a 6.1323
_cell_length_b 11.2609
_cell_length_c 12.9574
_cell_volume 894.776
_citation_journal_id_ASTM ZAACAB
_cod_data_source_file Weil_ZAACAB_2004_1278.cif
_cod_data_source_block H2Hg2O11S2Zn2
_cod_original_cell_volume 894.7761
_cod_database_code 1536388

loop_
_symmetry_equiv_pos_as_xyz
x,y,z
-x,-y,z+1/2
x,-y+1/2,-z
-x,y+1/2,-z+1/2
-x,-y,-z
x,y,-z-1/2
-x,y-1/2,z
x,-y-1/2,z-1/2

loop_
_atom_site_label
_atom_site_type_symbol
_atom_site_fract_x
_atom_site_fract_y
_atom_site_fract_z
_atom_site_occupancy
_atom_site_U_iso_or_equiv
Zn1 Zn+2 0.0201 0.16761 0.12606 1 0.0
O3 O-2 0.2453 0.0336 0.1156 1 0.0
O5 O-2 0.1684 0.6018 0.25 1 0.0
Hg2 Hg+2 0.52429 0.16965 0.25 1 0.0
O4 O-2 0.5099 0.3709 0.1008 1 0.0
S1 S+6 0.73187 0.41058 0.07787 1 0.0
O2 O-2 0.2223 0.5964 0.0331 1 0.0
O6 O-2 0.2181 0.235 0.25 1 0.0
Hg1 Hg+2 0.20451 0.41956 0.25 1 0.0
O7 O-2 0.2074 0.25 0 1 0.0
H1 H+1 0.28 0.3 0.031 1 0.0
O1 O-2 0.1102 0.8363 0.1356 1 0.0
